data_1527457
loop_
_publ_author_name
'Grin', Yu.'
'Predel, B.'
'Ellner, M.'
'Cordier, G.'

_publ_section_title
;
 On the ternary calcium-containing phases Ca Mx Ga4-x (M= Pd, Pt, Cu, Ag,
 Au) with Ba Al4 structure
;
_journal_name_full 'Journal of Alloys Compd.'
_journal_page_first 207
_journal_page_last 211
_journal_volume 216
_journal_year 1994
_chemical_formula_sum 'Ca2 Ga6.76 Pt1.24'
_space_group_IT_number 139
_symmetry_space_group_name_Hall '-I 4 2'
_symmetry_space_group_name_H-M 'I 4/m m m'
_cell_angle_alpha 90
_cell_angle_beta 90
_cell_angle_gamma 90
_cell_formula_units_Z 1
_cell_length_a 4.2285
_cell_length_b 4.2285
_cell_length_c 11.034
_cell_volume 197.290
_citation_journal_id_ASTM JALCEU
_cod_data_source_file Grin_JALCEU_1994_239.cif
_cod_data_source_block Ca2Ga6.76Pt1.24
_cod_original_cell_volume 197.2903
_cod_database_code 1527457

loop_
_symmetry_equiv_pos_as_xyz
x,y,z
-y,x,z
-x,-y,z
y,-x,z
x,-y,-z
y,x,-z
-x,y,-z
-y,-x,-z
-x,-y,-z
y,-x,-z
x,y,-z
-y,x,-z
-x,y,z
-y,-x,z
x,-y,z
y,x,z
x+1/2,y+1/2,z+1/2
-y+1/2,x+1/2,z+1/2
-x+1/2,-y+1/2,z+1/2
y+1/2,-x+1/2,z+1/2
x+1/2,-y+1/2,-z+1/2
y+1/2,x+1/2,-z+1/2
-x+1/2,y+1/2,-z+1/2
-y+1/2,-x+1/2,-z+1/2
-x+1/2,-y+1/2,-z+1/2
y+1/2,-x+1/2,-z+1/2
x+1/2,y+1/2,-z+1/2
-y+1/2,x+1/2,-z+1/2
-x+1/2,y+1/2,z+1/2
-y+1/2,-x+1/2,z+1/2
x+1/2,-y+1/2,z+1/2
y+1/2,x+1/2,z+1/2

loop_
_atom_site_label
_atom_site_type_symbol
_atom_site_fract_x
_atom_site_fract_y
_atom_site_fract_z
_atom_site_occupancy
_atom_site_U_iso_or_equiv
Pt2 Pt 0 0 0.3844 0.31 0.0
Ga2 Ga 0 0 0.3844 0.69 0.0
Ca1 Ca 0 0 0 1 0.0
Ga1 Ga 0 0.5 0.25 1 0.0
